data_2101511
loop_
_publ_author_name
'Sheu, H. S.'
'Wu, J. C.'
'Wang, Y.'
'English, R. B.'

_publ_section_title
;
 Charge density studies in NH~4~[Ti(C~2~O~4~)~2~].2H~2~O crystals at
 two wavelengths
;
_journal_issue 3
_journal_name_full 'Acta Crystallographica Section B'
_journal_page_first 458
_journal_page_last 464
_journal_paper_doi 10.1107/S0108768195012900
_journal_volume 52
_journal_year 1996
_chemical_formula_moiety 'N1 H4 [Ti (C2 O4 )2 ], 2H2 O'
_chemical_formula_sum 'C4 H8 N O10 Ti'
_chemical_formula_weight 278.1
_space_group_IT_number 181
_symmetry_cell_setting hexagonal
_symmetry_space_group_name_Hall 'P 64 2 (0 0 2)'
_symmetry_space_group_name_H-M 'P 64 2 2'
_atom_type_scat_source IntTabIV
_cell_angle_alpha 90.0
_cell_angle_beta 90.0
_cell_angle_gamma 120.0
_cell_formula_units_Z 3
_cell_length_a 8.947(2)
_cell_length_b 8.947(2)
_cell_length_c 10.8980(10)
_cell_measurement_reflns_used 25
_cell_measurement_temperature 298
_cell_measurement_theta_max 26
_cell_measurement_theta_min 21
_cell_volume 755.5(2)
_diffrn_measurement_device 'Nonius CAD4'
_diffrn_measurement_method
;\q/2\q scan width 2(0.70 + 0.45tan\q)\% in 2\q,
speed 2.06 to 8.24\% min^-1^
;
_diffrn_radiation_type AgK\a
_diffrn_radiation_wavelength 0.5609
_diffrn_reflns_av_R_equivalents 0.017
_diffrn_reflns_limit_h_max 17
_diffrn_reflns_limit_h_min 0
_diffrn_reflns_limit_k_max 10
_diffrn_reflns_limit_k_min 0
_diffrn_reflns_limit_l_max 24
_diffrn_reflns_limit_l_min -23
_diffrn_reflns_number 18361
_diffrn_reflns_theta_max 40
_diffrn_standards_decay_% 1
_diffrn_standards_interval_time 120
_diffrn_standards_number 3
_exptl_absorpt_coefficient_mu 0.46
_exptl_absorpt_correction_T_max 0.87
_exptl_absorpt_correction_T_min 0.85
_exptl_absorpt_correction_type 'integration from crystal shape'
_exptl_crystal_colour black
_exptl_crystal_density_diffrn 1.833
_exptl_crystal_description 'olive shaped'
_exptl_crystal_F_000 423
_exptl_crystal_size_max 0.5
_exptl_crystal_size_mid 0.28
_exptl_crystal_size_min 0.28
_refine_diff_density_max 0.69
_refine_diff_density_min -0.65
_refine_ls_extinction_method none
_refine_ls_goodness_of_fit_obs 1.86
_refine_ls_hydrogen_treatment 'H atoms in calculated positions'
_refine_ls_number_parameters 48
_refine_ls_number_reflns 2296
_refine_ls_R_factor_obs 0.035
_refine_ls_shift/esd_max 0.001
_refine_ls_structure_factor_coef F
_refine_ls_weighting_details 'w = 1/[\s^2^(F~o~) + 0.00005F~o~^2^]'
_refine_ls_weighting_scheme calc
_refine_ls_wR_factor_obs 0.030
_reflns_number_observed 2296
_reflns_number_total 3183
_reflns_observed_criterion I>2\s(I)
_cod_data_source_file as0695.cif
_cod_data_source_block as0695c
_cod_depositor_comments
;
The following automatic conversions were performed:

'_refine_ls_weighting_scheme' value 'w = 1/[\s^2^(F~o~) +
0.00005F~o~^2^]' was changed to 'calc'. New tag
'_refine_ls_weighting_details' was created. The value of the new tag
was set to 'w = 1/[\s^2^(F~o~) + 0.00005F~o~^2^]'.

Automatic conversion script
Id: cif_fix_values 3143 2015-03-26 13:38:13Z robertas 
;
_cod_original_cell_volume 755.4(2)
_cod_original_formula_sum 'C4 H8 N1 O10 Ti1'
_cod_database_code 2101511

loop_
_symmetry_equiv_pos_as_xyz
x,y,z
-y,x-y,1/3+z
y-x,-x,2/3+z
-x,-y,z
y,y-x,1/3+z
x-y,x,2/3+z
y,x,1/3-z
x-y,-y,-z
-x,y-x,2/3-z
-y,-x,1/3-z
y-x,y,-z
x,x-y,2/3-z

loop_
_atom_site_label
_atom_site_fract_x
_atom_site_fract_y
_atom_site_fract_z
Ti 1.0 .5 .83333
O1 .76290(10) .44890(10) .72371(9)
O2 .92390(10) .27240(10) .73001(8)
O3 .7503(3) .7503(3) .6667
C1 .69173(6) .30867(6) .6667
C2 .78948(5) .21052(5) .6667
N .0 .0 .16667
H1 .10471 .01501 .11716
H2 .75342 .64271 .68858
